data_4118731
loop_
_publ_author_name
'Richard Vaughan Williams'
'W. Daniel Edwards'
'Pengrong Zhang'
'David J. Berg'
'Reginald H. Mitchell'

_publ_section_title
;
 Experimental Verification of the Homoaromaticity of
 1,3,5-Cycloheptatriene and Evaluation of the Aromaticity of Tropone and
 the Tropylium Cation by Use of the Dimethyldihydropyrene Probe
;
_journal_name_full 'Journal of the American Chemical Society'
_journal_page_first 16742
_journal_page_last 16752
_journal_paper_doi 10.1021/ja306868r
_journal_volume 134
_journal_year 2012
_chemical_formula_moiety 'C33 H38 O'
_chemical_formula_sum 'C33 H38 O'
_chemical_formula_weight 450.63
_chemical_name_common PZ3-124-p
_chemical_name_systematic
; 
 ? 
;
_space_group_IT_number 14
_symmetry_cell_setting monoclinic
_symmetry_space_group_name_Hall '-P 2yn'
_symmetry_space_group_name_H-M 'P 1 21/n 1'
_atom_sites_solution_hydrogens geom
_atom_sites_solution_primary direct
_atom_sites_solution_secondary difmap
_audit_creation_method SHELXL-97
_cell_angle_alpha 90.00
_cell_angle_beta 91.734(1)
_cell_angle_gamma 90.00
_cell_formula_units_Z 4
_cell_length_a 6.4014(3)
_cell_length_b 38.8137(17)
_cell_length_c 10.4638(5)
_cell_measurement_reflns_used 9986
_cell_measurement_temperature 90(2)
_cell_measurement_theta_max 30.04
_cell_measurement_theta_min 2.21
_cell_volume 2598.7(2)
_computing_cell_refinement 'SAINT+  v. 7.23a (Bruker, 2006)'
_computing_data_collection 'SMART v. 5.632 (Bruker, 2006)'
_computing_data_reduction 'SAINT+  v. 7.23a (Bruker, 2006)'
_computing_molecular_graphics 'XP, SHELXTL  v. 6.14 (Bruker, 2003)'
_computing_publication_material 'XCIF, SHELXTL, v. 6.14 (Bruker, 2003)'
_computing_structure_refinement 'XL, SHELXTL  v. 6.14 (Bruker, 2003)'
_computing_structure_solution 'XS, SHELXTL  v. 6.14 (Bruker, 2003)'
_diffrn_ambient_temperature 90(2)
_diffrn_detector_area_resol_mean 8.3
_diffrn_measured_fraction_theta_full 1.000
_diffrn_measured_fraction_theta_max 1.000
_diffrn_measurement_device_type 'Bruker/Siemens SMART APEX'
_diffrn_measurement_method '\w scans'
_diffrn_radiation_monochromator graphite
_diffrn_radiation_type MoK\a
_diffrn_radiation_wavelength 0.71073
_diffrn_reflns_av_R_equivalents 0.0331
_diffrn_reflns_av_sigmaI/netI 0.0212
_diffrn_reflns_limit_h_max 7
_diffrn_reflns_limit_h_min -7
_diffrn_reflns_limit_k_max 46
_diffrn_reflns_limit_k_min -46
_diffrn_reflns_limit_l_max 12
_diffrn_reflns_limit_l_min -12
_diffrn_reflns_number 38472
_diffrn_reflns_theta_full 25.25
_diffrn_reflns_theta_max 25.25
_diffrn_reflns_theta_min 1.05
_diffrn_source 'normal-focus sealed tube'
_exptl_absorpt_coefficient_mu 0.067
_exptl_absorpt_correction_T_max 0.984
_exptl_absorpt_correction_T_min 0.907
_exptl_absorpt_correction_type multi-scan
_exptl_absorpt_process_details 'SADABS-2007/4 (Bruker, 2007)'
_exptl_crystal_colour 'dark red'
_exptl_crystal_density_diffrn 1.152
_exptl_crystal_description fragment
_exptl_crystal_F_000 976
_exptl_crystal_size_max 0.36
_exptl_crystal_size_mid 0.28
_exptl_crystal_size_min 0.20
_refine_diff_density_max 0.212
_refine_diff_density_min -0.204
_refine_diff_density_rms 0.034
_refine_ls_extinction_method none
_refine_ls_goodness_of_fit_ref 1.024
_refine_ls_hydrogen_treatment constr
_refine_ls_matrix_type full
_refine_ls_number_parameters 387
_refine_ls_number_reflns 4715
_refine_ls_number_restraints 0
_refine_ls_restrained_S_all 1.024
_refine_ls_R_factor_all 0.0553
_refine_ls_R_factor_gt 0.0437
_refine_ls_shift/su_max 0.000
_refine_ls_shift/su_mean 0.000
_refine_ls_structure_factor_coef Fsqd
_refine_ls_weighting_details 'calc w=1/[\s^2^(Fo^2^)+(0.0548P)^2^+0.8663P] where P=(Fo^2^+2Fc^2^)/3'
_refine_ls_weighting_scheme calc
_refine_ls_wR_factor_gt 0.1086
_refine_ls_wR_factor_ref 0.1163
_reflns_number_gt 3855
_reflns_number_total 4715
_reflns_threshold_expression I>2\s(I)
_cod_data_source_file ja306868r_si_003.cif
_cod_data_source_block bt1262
_cod_database_code 4118731

loop_
_symmetry_equiv_pos_as_xyz
'x, y, z'
'-x+1/2, y+1/2, -z+1/2'
'-x, -y, -z'
'x-1/2, -y-1/2, z-1/2'

loop_
_atom_site_label
_atom_site_type_symbol
_atom_site_fract_x
_atom_site_fract_y
_atom_site_fract_z
_atom_site_U_iso_or_equiv
_atom_site_adp_type
_atom_site_occupancy
_atom_site_symmetry_multiplicity
_atom_site_calc_flag
_atom_site_refinement_flags
_atom_site_disorder_assembly
_atom_site_disorder_group
O1 O 1.05171(18) 0.11995(5) 0.50513(11) 0.0745(5) Uani 1 1 d . A .
C1 C 0.2535(2) 0.18000(4) 0.25681(13) 0.0259(3) Uani 1 1 d . A .
H1A H 0.2774 0.1838 0.3458 0.031 Uiso 1 1 calc R . .
C2 C 0.1203(2) 0.20353(3) 0.18873(13) 0.0249(3) Uani 1 1 d . . .
C3 C 0.0764(2) 0.19772(3) 0.06081(13) 0.0246(3) Uani 1 1 d . A .
H3A H -0.0153 0.2131 0.0159 0.030 Uiso 1 1 calc R . .
C4 C 0.1623(2) 0.16996(3) -0.00541(13) 0.0240(3) Uani 1 1 d . . .
C5 C 0.1125(2) 0.16288(4) -0.13129(13) 0.0284(3) Uani 1 1 d . A .
H5A H 0.0162 0.1774 -0.1765 0.034 Uiso 1 1 calc R . .
C6 C 0.2006(2) 0.13469(4) -0.19521(14) 0.0297(3) Uani 1 1 d . . .
H6A H 0.1709 0.1317 -0.2840 0.036 Uiso 1 1 calc R A .
C7 C 0.3289(2) 0.11141(4) -0.13175(14) 0.0297(3) Uani 1 1 d . A .
C8 C 0.4253(2) 0.08403(4) -0.19371(15) 0.0318(3) Uani 1 1 d . . .
H8A H 0.3928 0.0802 -0.2817 0.038 Uiso 1 1 calc R A .
C9 C 0.5660(2) 0.06244(4) -0.13147(15) 0.0308(3) Uani 1 1 d . A .
C10 C 0.6179(2) 0.06862(4) -0.00005(14) 0.0278(3) Uani 1 1 d . . .
H10A H 0.7211 0.0544 0.0401 0.033 Uiso 1 1 calc R A .
C11 C 0.5281(2) 0.09389(3) 0.07253(14) 0.0257(3) Uani 1 1 d . A .
C12 C 0.5822(2) 0.10104(3) 0.20516(13) 0.0243(3) Uani 1 1 d . . .
C13 C 0.4884(2) 0.12877(3) 0.26968(13) 0.0236(3) Uani 1 1 d . A .
C14 C 0.3497(2) 0.15227(3) 0.20224(13) 0.0222(3) Uani 1 1 d . . .
C19 C 0.0353(2) 0.23460(4) 0.26064(14) 0.0304(3) Uani 1 1 d . . .
C20 C -0.0828(3) 0.22273(5) 0.37753(17) 0.0521(5) Uani 1 1 d . . .
H20A H -0.2002 0.2080 0.3500 0.078 Uiso 1 1 calc R . .
H20B H -0.1357 0.2429 0.4229 0.078 Uiso 1 1 calc R . .
H20C H 0.0119 0.2097 0.4347 0.078 Uiso 1 1 calc R . .
C21 C 0.2239(3) 0.25708(4) 0.30200(17) 0.0443(4) Uani 1 1 d . . .
H21A H 0.3191 0.2437 0.3577 0.066 Uiso 1 1 calc R . .
H21B H 0.1750 0.2773 0.3485 0.066 Uiso 1 1 calc R . .
H21C H 0.2977 0.2646 0.2261 0.066 Uiso 1 1 calc R . .
C22 C -0.1110(3) 0.25691(4) 0.17723(16) 0.0411(4) Uani 1 1 d . . .
H22A H -0.2315 0.2432 0.1479 0.062 Uiso 1 1 calc R . .
H22B H -0.0359 0.2653 0.1032 0.062 Uiso 1 1 calc R . .
H22C H -0.1592 0.2766 0.2272 0.062 Uiso 1 1 calc R . .
C23 C 0.6764(2) 0.03356(4) -0.20351(15) 0.0343(4) Uani 1 1 d . . .
C27 C 0.5255(2) 0.13593(4) 0.40476(13) 0.0272(3) Uani 1 1 d . . .
H27A H 0.4087 0.1457 0.4454 0.033 Uiso 1 1 calc R A .
C28 C 0.6940(2) 0.13142(4) 0.48358(13) 0.0293(3) Uani 1 1 d . A .
C29 C 0.7007(3) 0.14766(4) 0.61437(14) 0.0355(4) Uani 1 1 d . . .
H29A H 0.5621 0.1567 0.6334 0.053 Uiso 1 1 calc R A .
H29B H 0.8025 0.1665 0.6164 0.053 Uiso 1 1 calc R . .
H29C H 0.7418 0.1303 0.6784 0.053 Uiso 1 1 calc R . .
C30 C 0.8845(2) 0.11287(5) 0.45089(14) 0.0409(4) Uani 1 1 d . . .
C31 C 0.8683(2) 0.08235(5) 0.36765(14) 0.0401(4) Uani 1 1 d . A .
C32 C 1.0321(3) 0.05515(7) 0.39703(17) 0.0731(8) Uani 1 1 d . . .
H32A H 0.9964 0.0340 0.3502 0.110 Uiso 1 1 calc R A .
H32B H 1.0372 0.0504 0.4891 0.110 Uiso 1 1 calc R . .
H32C H 1.1689 0.0635 0.3708 0.110 Uiso 1 1 calc R . .
C33 C 0.7332(2) 0.07807(4) 0.26775(14) 0.0317(3) Uani 1 1 d . A .
H33A H 0.7372 0.0557 0.2310 0.038 Uiso 1 1 calc R . .
C15A C 0.3455(4) 0.15012(6) 0.0575(2) 0.0223(5) Uani 0.790(5) 1 d P A 1
C16A C 0.5492(3) 0.16817(6) 0.0130(2) 0.0260(5) Uani 0.790(5) 1 d P A 1
H16A H 0.5475 0.1924 0.0386 0.039 Uiso 0.790(5) 1 calc PR A 1
H16B H 0.5564 0.1666 -0.0803 0.039 Uiso 0.790(5) 1 calc PR A 1
H16C H 0.6713 0.1568 0.0527 0.039 Uiso 0.790(5) 1 calc PR A 1
C17A C 0.3395(4) 0.11246(6) 0.01464(17) 0.0232(5) Uani 0.790(5) 1 d P A 1
C18A C 0.1407(3) 0.09400(6) 0.0634(2) 0.0276(6) Uani 0.790(5) 1 d P A 1
H18A H 0.1404 0.0699 0.0351 0.041 Uiso 0.790(5) 1 calc PR A 1
H18B H 0.0155 0.1056 0.0287 0.041 Uiso 0.790(5) 1 calc PR A 1
H18C H 0.1413 0.0948 0.1570 0.041 Uiso 0.790(5) 1 calc PR A 1
C15B C 0.2585(17) 0.1401(2) 0.0721(9) 0.028(2) Uani 0.210(5) 1 d P A 2
C16B C 0.0838(11) 0.1134(2) 0.0988(7) 0.028(2) Uani 0.210(5) 1 d P A 2
H16D H 0.0232 0.1050 0.0175 0.041 Uiso 0.210(5) 1 calc PR A 2
H16E H -0.0253 0.1244 0.1483 0.041 Uiso 0.210(5) 1 calc PR A 2
H16F H 0.1436 0.0940 0.1474 0.041 Uiso 0.210(5) 1 calc PR A 2
C17B C 0.4320(15) 0.1260(2) -0.0036(7) 0.025(2) Uani 0.210(5) 1 d P A 2
C18B C 0.6088(13) 0.1527(2) -0.0291(8) 0.027(2) Uani 0.210(5) 1 d P A 2
H18D H 0.5497 0.1725 -0.0759 0.041 Uiso 0.210(5) 1 calc PR A 2
H18E H 0.7167 0.1418 -0.0799 0.041 Uiso 0.210(5) 1 calc PR A 2
H18F H 0.6708 0.1605 0.0526 0.041 Uiso 0.210(5) 1 calc PR A 2
C24A C 0.7981(7) 0.00739(10) -0.1005(4) 0.0334(10) Uani 0.410(3) 1 d P A 1
H24A H 0.9131 0.0198 -0.0569 0.050 Uiso 0.410(3) 1 calc PR A 1
H24B H 0.8539 -0.0124 -0.1463 0.050 Uiso 0.410(3) 1 calc PR A 1
H24C H 0.6993 -0.0006 -0.0372 0.050 Uiso 0.410(3) 1 calc PR A 1
C25A C 0.5038(6) 0.00986(10) -0.2605(4) 0.0364(11) Uani 0.410(3) 1 d P A 1
H25A H 0.4195 0.0227 -0.3242 0.055 Uiso 0.410(3) 1 calc PR A 1
H25B H 0.4141 0.0019 -0.1921 0.055 Uiso 0.410(3) 1 calc PR A 1
H25C H 0.5680 -0.0101 -0.3013 0.055 Uiso 0.410(3) 1 calc PR A 1
C26A C 0.8180(8) 0.04756(10) -0.2861(5) 0.0382(11) Uani 0.410(3) 1 d P A 1
H26A H 0.7439 0.0622 -0.3490 0.057 Uiso 0.410(3) 1 calc PR A 1
H26B H 0.8902 0.0290 -0.3303 0.057 Uiso 0.410(3) 1 calc PR A 1
H26C H 0.9205 0.0615 -0.2374 0.057 Uiso 0.410(3) 1 calc PR A 1
C24B C 0.6539(6) 0.00045(7) -0.1441(3) 0.0428(9) Uani 0.590(3) 1 d P A 2
H24D H 0.5053 -0.0054 -0.1410 0.064 Uiso 0.590(3) 1 calc PR A 2
H24E H 0.7144 0.0012 -0.0570 0.064 Uiso 0.590(3) 1 calc PR A 2
H24F H 0.7266 -0.0170 -0.1938 0.064 Uiso 0.590(3) 1 calc PR A 2
C25B C 0.5931(4) 0.03039(8) -0.3505(2) 0.0409(8) Uani 0.590(3) 1 d P A 2
H25D H 0.6185 0.0521 -0.3952 0.061 Uiso 0.590(3) 1 calc PR A 2
H25E H 0.4429 0.0255 -0.3528 0.061 Uiso 0.590(3) 1 calc PR A 2
H25F H 0.6674 0.0117 -0.3926 0.061 Uiso 0.590(3) 1 calc PR A 2
C26B C 0.9127(5) 0.04380(8) -0.2191(3) 0.0362(7) Uani 0.590(3) 1 d P A 2
H26D H 0.9205 0.0657 -0.2651 0.054 Uiso 0.590(3) 1 calc PR A 2
H26E H 0.9834 0.0258 -0.2673 0.054 Uiso 0.590(3) 1 calc PR A 2
H26F H 0.9809 0.0462 -0.1344 0.054 Uiso 0.590(3) 1 calc PR A 2

loop_
_atom_site_aniso_label
_atom_site_aniso_U_11
_atom_site_aniso_U_22
_atom_site_aniso_U_33
_atom_site_aniso_U_23
_atom_site_aniso_U_13
_atom_site_aniso_U_12
O1 0.0268(7) 0.1650(16) 0.0314(7) -0.0150(8) -0.0057(5) 0.0097(8)
C1 0.0278(7) 0.0273(7) 0.0223(7) -0.0020(6) -0.0020(6) 0.0005(6)
C2 0.0238(7) 0.0221(7) 0.0285(7) -0.0018(6) -0.0017(6) -0.0012(6)
C3 0.0235(7) 0.0212(7) 0.0288(7) 0.0007(6) -0.0042(6) 0.0002(5)
C4 0.0240(7) 0.0217(7) 0.0261(7) 0.0012(6) -0.0027(5) -0.0018(5)
C5 0.0277(7) 0.0300(8) 0.0272(7) -0.0002(6) -0.0052(6) 0.0026(6)
C6 0.0296(8) 0.0345(8) 0.0246(7) -0.0046(6) -0.0032(6) 0.0001(6)
C7 0.0279(7) 0.0328(8) 0.0282(8) -0.0067(6) -0.0007(6) 0.0007(6)
C8 0.0286(8) 0.0340(8) 0.0328(8) -0.0098(6) 0.0016(6) -0.0027(6)
C9 0.0231(7) 0.0262(8) 0.0433(9) -0.0098(6) 0.0035(6) -0.0037(6)
C10 0.0206(7) 0.0223(7) 0.0404(8) -0.0016(6) 0.0003(6) -0.0022(5)
C11 0.0218(7) 0.0220(7) 0.0333(8) 0.0007(6) 0.0008(6) -0.0010(6)
C12 0.0206(7) 0.0225(7) 0.0297(7) 0.0043(6) 0.0022(6) -0.0016(5)
C13 0.0201(7) 0.0237(7) 0.0269(7) 0.0028(6) -0.0006(5) -0.0029(5)
C14 0.0206(7) 0.0216(7) 0.0244(7) 0.0007(5) -0.0003(5) -0.0027(5)
C19 0.0337(8) 0.0271(8) 0.0303(8) -0.0051(6) -0.0034(6) 0.0071(6)
C20 0.0621(12) 0.0475(11) 0.0477(10) 0.0014(8) 0.0197(9) 0.0219(9)
C21 0.0481(10) 0.0347(9) 0.0492(10) -0.0187(8) -0.0119(8) 0.0084(7)
C22 0.0448(10) 0.0327(9) 0.0451(10) -0.0102(7) -0.0091(8) 0.0133(7)
C23 0.0308(8) 0.0300(8) 0.0420(9) -0.0117(7) 0.0007(7) 0.0012(6)
C27 0.0272(7) 0.0250(7) 0.0293(7) 0.0014(6) -0.0006(6) 0.0002(6)
C28 0.0299(8) 0.0332(8) 0.0246(7) 0.0075(6) -0.0012(6) -0.0033(6)
C29 0.0399(9) 0.0373(9) 0.0287(8) 0.0028(6) -0.0078(7) 0.0011(7)
C30 0.0272(8) 0.0762(13) 0.0193(7) 0.0102(8) 0.0002(6) 0.0055(8)
C31 0.0349(9) 0.0626(11) 0.0232(7) 0.0131(7) 0.0084(6) 0.0219(8)
C32 0.0741(14) 0.1160(19) 0.0295(9) 0.0201(11) 0.0098(9) 0.0669(14)
C33 0.0346(8) 0.0309(8) 0.0300(8) 0.0079(6) 0.0091(6) 0.0088(6)
C15A 0.0243(13) 0.0188(12) 0.0235(10) -0.0011(8) -0.0016(9) 0.0004(9)
C16A 0.0258(11) 0.0222(11) 0.0298(12) 0.0025(9) 0.0002(8) -0.0028(9)
C17A 0.0226(11) 0.0205(11) 0.0263(10) -0.0028(8) -0.0007(8) 0.0000(9)
C18A 0.0217(10) 0.0238(12) 0.0373(11) -0.0007(9) 0.0016(8) -0.0016(9)
C15B 0.030(5) 0.022(5) 0.031(4) 0.001(3) -0.009(4) -0.009(4)
C16B 0.024(4) 0.025(5) 0.034(4) -0.002(3) 0.003(3) 0.001(3)
C17B 0.028(4) 0.018(4) 0.029(4) -0.002(3) -0.008(3) -0.007(4)
C18B 0.028(4) 0.028(5) 0.025(4) 0.000(3) 0.005(3) -0.006(3)
C24A 0.044(3) 0.026(2) 0.030(2) -0.0059(16) 0.0015(18) 0.0097(18)
C25A 0.044(2) 0.028(2) 0.037(2) -0.0129(16) 0.0027(17) 0.0020(17)
C26A 0.044(3) 0.029(2) 0.042(3) -0.0005(19) 0.020(2) 0.0067(19)
C24B 0.066(2) 0.0264(14) 0.0368(16) -0.0075(12) 0.0196(16) -0.0015(14)
C25B 0.0448(17) 0.0456(17) 0.0324(15) -0.0147(12) 0.0040(12) 0.0072(13)
C26B 0.0313(16) 0.0388(16) 0.0390(17) -0.0028(13) 0.0078(13) 0.0036(13)

loop_
_atom_type_symbol
_atom_type_description
_atom_type_scat_dispersion_real
_atom_type_scat_dispersion_imag
_atom_type_scat_source
C C 0.0033 0.0016 'International Tables Vol C Tables 4.2.6.8 and 6.1.1.4'
H H 0.0000 0.0000 'International Tables Vol C Tables 4.2.6.8 and 6.1.1.4'
O O 0.0106 0.0060 'International Tables Vol C Tables 4.2.6.8 and 6.1.1.4'

loop_
_geom_angle_atom_site_label_1
_geom_angle_atom_site_label_2
_geom_angle_atom_site_label_3
_geom_angle
C14 C1 C2 124.29(13)
C14 C1 H1A 117.9
C2 C1 H1A 117.9
C3 C2 C1 118.83(12)
C3 C2 C19 122.78(12)
C1 C2 C19 118.39(12)
C2 C3 C4 122.28(12)
C2 C3 H3A 118.9
C4 C3 H3A 118.9
C5 C4 C3 123.00(13)
C5 C4 C15B 115.7(3)
C3 C4 C15B 118.5(4)
C5 C4 C15A 117.56(14)
C3 C4 C15A 118.68(13)
C4 C5 C6 121.74(13)
C4 C5 H5A 119.1
C6 C5 H5A 119.1
C7 C6 C5 121.46(13)
C7 C6 H6A 119.3
C5 C6 H6A 119.3
C6 C7 C8 122.69(13)
C6 C7 C17A 118.15(13)
C8 C7 C17A 118.51(14)
C6 C7 C17B 113.6(3)
C8 C7 C17B 119.2(3)
C9 C8 C7 122.27(14)
C9 C8 H8A 118.9
C7 C8 H8A 118.9
C8 C9 C10 118.90(13)
C8 C9 C23 121.03(14)
C10 C9 C23 119.95(13)
C11 C10 C9 124.28(13)
C11 C10 H10A 117.9
C9 C10 H10A 117.9
C10 C11 C12 125.03(13)
C10 C11 C17A 117.31(13)
C12 C11 C17A 117.15(13)
C10 C11 C17B 116.3(3)
C12 C11 C17B 114.0(3)
C13 C12 C11 120.74(12)
C13 C12 C33 122.49(13)
C11 C12 C33 116.76(12)
C12 C13 C14 120.78(12)
C12 C13 C27 123.43(12)
C14 C13 C27 115.78(12)
C1 C14 C13 124.71(12)
C1 C14 C15A 117.65(13)
C13 C14 C15A 116.48(13)
C1 C14 C15B 116.5(3)
C13 C14 C15B 116.7(3)
C20 C19 C22 108.57(13)
C20 C19 C2 110.36(13)
C22 C19 C2 112.73(12)
C20 C19 C21 110.38(14)
C22 C19 C21 107.48(13)
C2 C19 C21 107.28(12)
C19 C20 H20A 109.5
C19 C20 H20B 109.5
H20A C20 H20B 109.5
C19 C20 H20C 109.5
H20A C20 H20C 109.5
H20B C20 H20C 109.5
C19 C21 H21A 109.5
C19 C21 H21B 109.5
H21A C21 H21B 109.5
C19 C21 H21C 109.5
H21A C21 H21C 109.5
H21B C21 H21C 109.5
C19 C22 H22A 109.5
C19 C22 H22B 109.5
H22A C22 H22B 109.5
C19 C22 H22C 109.5
H22A C22 H22C 109.5
H22B C22 H22C 109.5
C26A C23 C24B 134.3(2)
C26A C23 C9 109.9(2)
C24B C23 C9 112.76(16)
C26A C23 C25A 117.9(3)
C24B C23 C25A 63.5(2)
C9 C23 C25A 106.84(17)
C24B C23 C26B 112.3(2)
C9 C23 C26B 108.90(15)
C25A C23 C26B 142.0(2)
C26A C23 C25B 68.9(3)
C24B C23 C25B 108.0(2)
C9 C23 C25B 112.27(15)
C25A C23 C25B 51.38(19)
C26B C23 C25B 102.17(18)
C26A C23 C24A 110.1(3)
C9 C23 C24A 110.00(17)
C25A C23 C24A 101.7(2)
C26B C23 C24A 77.8(2)
C25B C23 C24A 134.97(19)
C28 C27 C13 132.37(14)
C28 C27 H27A 113.8
C13 C27 H27A 113.8
C27 C28 C30 125.21(14)
C27 C28 C29 120.09(14)
C30 C28 C29 114.62(13)
C28 C29 H29A 109.5
C28 C29 H29B 109.5
H29A C29 H29B 109.5
C28 C29 H29C 109.5
H29A C29 H29C 109.5
H29B C29 H29C 109.5
O1 C30 C28 120.14(16)
O1 C30 C31 119.92(16)
C28 C30 C31 119.28(14)
C33 C31 C30 126.21(14)
C33 C31 C32 119.77(17)
C30 C31 C32 113.90(15)
C31 C32 H32A 109.5
C31 C32 H32B 109.5
H32A C32 H32B 109.5
C31 C32 H32C 109.5
H32A C32 H32C 109.5
H32B C32 H32C 109.5
C31 C33 C12 132.49(15)
C31 C33 H33A 113.8
C12 C33 H33A 113.8
C14 C15A C17A 110.18(19)
C14 C15A C4 113.01(15)
C17A C15A C4 110.02(19)
C14 C15A C16A 106.44(17)
C17A C15A C16A 110.8(2)
C4 C15A C16A 106.31(16)
C11 C17A C15A 108.96(19)
C11 C17A C7 113.41(14)
C15A C17A C7 108.59(18)
C11 C17A C18A 107.38(16)
C15A C17A C18A 110.9(2)
C7 C17A C18A 107.63(16)
C17B C15B C4 106.9(8)
C17B C15B C14 108.3(7)
C4 C15B C14 111.8(6)
C17B C15B C16B 113.8(9)
C4 C15B C16B 108.6(6)
C14 C15B C16B 107.5(7)
C15B C16B H16D 109.5
C15B C16B H16E 109.5
H16D C16B H16E 109.5
C15B C16B H16F 109.5
H16D C16B H16F 109.5
H16E C16B H16F 109.5
C15B C17B C18B 113.8(9)
C15B C17B C7 106.5(7)
C18B C17B C7 112.3(6)
C15B C17B C11 107.7(7)
C18B C17B C11 109.5(5)
C7 C17B C11 106.7(5)
C17B C18B H18D 109.5
C17B C18B H18E 109.5
H18D C18B H18E 109.5
C17B C18B H18F 109.5
H18D C18B H18F 109.5
H18E C18B H18F 109.5
C23 C24A H24A 109.5
C23 C24A H24B 109.5
C23 C24A H24C 109.5
C23 C25A H25A 109.5
C23 C25A H25B 109.5
C23 C25A H25C 109.5
C23 C26A H26A 109.5
C23 C26A H26B 109.5
C23 C26A H26C 109.5
C23 C24B H24D 109.5
C23 C24B H24E 109.5
H24D C24B H24E 109.5
C23 C24B H24F 109.5
H24D C24B H24F 109.5
H24E C24B H24F 109.5
C23 C25B H25D 109.5
C23 C25B H25E 109.5
H25D C25B H25E 109.5
C23 C25B H25F 109.5
H25D C25B H25F 109.5
H25E C25B H25F 109.5
C23 C26B H26D 109.5
C23 C26B H26E 109.5
H26D C26B H26E 109.5
C23 C26B H26F 109.5
H26D C26B H26F 109.5
H26E C26B H26F 109.5

loop_
_geom_bond_atom_site_label_1
_geom_bond_atom_site_label_2
_geom_bond_distance
O1 C30 1.227(2)
C1 C14 1.3729(19)
C1 C2 1.4254(19)
C1 H1A 0.9500
C2 C3 1.3780(19)
C2 C19 1.5301(19)
C3 C4 1.4022(19)
C3 H3A 0.9500
C4 C5 1.3735(19)
C4 C15B 1.533(9)
C4 C15A 1.535(2)
C5 C6 1.409(2)
C5 H5A 0.9500
C6 C7 1.378(2)
C6 H6A 0.9500
C7 C8 1.398(2)
C7 C17A 1.532(2)
C7 C17B 1.582(7)
C8 C9 1.379(2)
C8 H8A 0.9500
C9 C10 1.425(2)
C9 C23 1.535(2)
C10 C11 1.377(2)
C10 H10A 0.9500
C11 C12 1.447(2)
C11 C17A 1.517(2)
C11 C17B 1.594(8)
C12 C13 1.4139(19)
C12 C33 1.4560(19)
C13 C14 1.4426(18)
C13 C27 1.4530(19)
C14 C15A 1.517(2)
C14 C15B 1.540(8)
C19 C20 1.528(2)
C19 C22 1.529(2)
C19 C21 1.541(2)
C20 H20A 0.9800
C20 H20B 0.9800
C20 H20C 0.9800
C21 H21A 0.9800
C21 H21B 0.9800
C21 H21C 0.9800
C22 H22A 0.9800
C22 H22B 0.9800
C22 H22C 0.9800
C23 C26A 1.382(4)
C23 C24B 1.437(3)
C23 C25A 1.543(4)
C23 C26B 1.577(3)
C23 C25B 1.617(3)
C23 C24A 1.658(4)
C27 C28 1.349(2)
C27 H27A 0.9500
C28 C30 1.466(2)
C28 C29 1.506(2)
C29 H29A 0.9800
C29 H29B 0.9800
C29 H29C 0.9800
C30 C31 1.472(3)
C31 C33 1.347(2)
C31 C32 1.513(2)
C32 H32A 0.9800
C32 H32B 0.9800
C32 H32C 0.9800
C33 H33A 0.9500
C15A C17A 1.529(4)
C15A C16A 1.564(4)
C16A H16A 0.9800
C16A H16B 0.9800
C16A H16C 0.9800
C17A C18A 1.560(3)
C18A H18A 0.9800
C18A H18B 0.9800
C18A H18C 0.9800
C15B C17B 1.487(15)
C15B C16B 1.556(14)
C16B H16D 0.9800
C16B H16E 0.9800
C16B H16F 0.9800
C17B C18B 1.562(13)
C18B H18D 0.9800
C18B H18E 0.9800
C18B H18F 0.9800
C24A H24A 0.9800
C24A H24B 0.9800
C24A H24C 0.9800
C25A H25A 0.9800
C25A H25B 0.9800
C25A H25C 0.9800
C26A H26A 0.9800
C26A H26B 0.9800
C26A H26C 0.9800
C24B H24D 0.9800
C24B H24E 0.9800
C24B H24F 0.9800
C25B H25D 0.9800
C25B H25E 0.9800
C25B H25F 0.9800
C26B H26D 0.9800
C26B H26E 0.9800
C26B H26F 0.9800
